data_9009511
loop_
_publ_author_name
Kharisun
'Taylor, M. R.'
'Bevan, D. J. M.'
'Pring, A.'

_publ_section_title
;
 The crystal chemistry of duftite, PbCuAsO4(OH) and the beta-duftite problem
 Note: sample is synthetic
;
_journal_name_full 'Mineralogical Magazine'
_journal_page_first 121
_journal_page_last 130
_journal_paper_doi 10.1180/002646198547413
_journal_volume 62
_journal_year 1998
_chemical_formula_sum 'As Cu H O5 Pb'
_chemical_name_mineral Duftite
_space_group_IT_number 19
_symmetry_space_group_name_Hall 'P 2ac 2ab'
_symmetry_space_group_name_H-M 'P 21 21 21'
_cell_angle_alpha 90
_cell_angle_beta 90
_cell_angle_gamma 90
_cell_formula_units_Z 4
_cell_length_a 7.768
_cell_length_b 9.211
_cell_length_c 5.999
_cell_volume 429.235
_database_code_amcsd 0014532
_exptl_crystal_density_diffrn 6.603
_cod_original_formula_sum 'Pb Cu As O5 H'
_cod_database_code 9009511

loop_
_space_group_symop_operation_xyz
x,y,z
-x,1/2+y,1/2-z
1/2+x,1/2-y,-z
1/2-x,-y,1/2+z

loop_
_atom_site_aniso_label
_atom_site_aniso_U_11
_atom_site_aniso_U_22
_atom_site_aniso_U_33
_atom_site_aniso_U_12
_atom_site_aniso_U_13
_atom_site_aniso_U_23
Pb 0.01020 0.00910 0.01420 0.00180 -0.00020 0.00020
Cu 0.01400 0.00710 0.00200 -0.00060 -0.00100 -0.00320
As 0.00780 0.00470 0.00700 -0.00040 0.00200 -0.00030

loop_
_atom_site_label
_atom_site_fract_x
_atom_site_fract_y
_atom_site_fract_z
_atom_site_U_iso_or_equiv
_atom_site_type_symbol
_atom_site_attached_hydrogens
Pb 0.37640 0.16680 0.47930 ? Pb 0
Cu 0.25560 0.49630 0.75370 ? Cu 0
As 0.36860 -0.19340 0.50760 ? As 0
O2 0.14200 0.28500 0.76500 0.01700 O 0
O3 0.12600 0.30500 0.24100 0.01200 O 0
O4 0.54100 -0.08500 0.49400 0.01200 O 0
O5 0.19700 -0.08500 0.53800 0.02000 O 0
O-H1 0.38500 0.43800 0.49700 0.00800 O 1

loop_
_cod_changelog_entry_id
_cod_changelog_entry_author
_cod_changelog_entry_date
_cod_changelog_entry_text
1
;cod-tools version 3.8.0
Id: cif_guess_AMCSD_atom_types 9574 2023-05-10 09:00:05Z saulius
;
2023-05-10T18:51:50+03:00
;Derived atom types and hydrogen counts
from atom names that follow the AMCSD naming convention
(Wat == water, O-H == hydroxyl).
;

loop_
_cod_related_entry_id
_cod_related_entry_database
_cod_related_entry_code
1 AMCSD 0014532
